data_1515706
loop_
_publ_author_name
'Patil, Siddappa'
'Deally, Anthony'
'Gleeson, Brendan'
'M\"uller-Bunz, Helge'
'Paradisi, Francesca'
'Tacke, Matthias'

_publ_section_title
;
 Novel benzyl-substituted N-heterocyclic carbene-silver acetate complexes:
 synthesis, cytotoxicity and antibacterial studies.
;
_journal_issue 1
_journal_name_full 'Metallomics : integrated biometal science'
_journal_page_first 74
_journal_page_last 88
_journal_paper_doi 10.1039/c0mt00034e
_journal_volume 3
_journal_year 2011
_chemical_formula_moiety 'C25 H25 Ag N2 O2'
_chemical_formula_sum 'C25 H25 Ag N2 O2'
_chemical_formula_weight 493.34
_chemical_name_systematic
;
?
;
_space_group_IT_number 14
_symmetry_cell_setting monoclinic
_symmetry_space_group_name_Hall '-P 2ybc'
_symmetry_space_group_name_H-M 'P 1 21/c 1'
_atom_sites_solution_hydrogens geom
_atom_sites_solution_primary direct
_atom_sites_solution_secondary difmap
_audit_creation_method SHELXL-97
_cell_angle_alpha 90.00
_cell_angle_beta 99.281(2)
_cell_angle_gamma 90.00
_cell_formula_units_Z 8
_cell_length_a 11.7885(3)
_cell_length_b 47.3901(8)
_cell_length_c 7.8129(2)
_cell_measurement_reflns_used 23580
_cell_measurement_temperature 100(2)
_cell_measurement_theta_max 76.7564
_cell_measurement_theta_min 3.7278
_cell_volume 4307.60(17)
_computing_cell_refinement
;
CrysAlisPro, Oxford Diffraction Ltd.,
Version 1.171.33.55 (release 05-01-2010 CrysAlis171 .NET)
(compiled Jan 5 2010,16:28:46)
;
_computing_data_collection
;
CrysAlisPro, Oxford Diffraction Ltd.,
Version 1.171.33.55 (release 05-01-2010 CrysAlis171 .NET)
(compiled Jan 5 2010,16:28:46)
;
_computing_data_reduction
;
CrysAlisPro, Oxford Diffraction Ltd.,
Version 1.171.33.55 (release 05-01-2010 CrysAlis171 .NET)
(compiled Jan 5 2010,16:28:46)
;
_computing_structure_refinement 'SHELXL-97 (Sheldrick, 1997)'
_computing_structure_solution 'SHELXS-97 (Sheldrick, 1990)'
_diffrn_ambient_temperature 100(2)
_diffrn_detector_area_resol_mean 10.3196
_diffrn_measured_fraction_theta_full 0.994
_diffrn_measured_fraction_theta_max 0.994
_diffrn_measurement_device_type 'SuperNova, Dual, Cu at zero, Atlas'
_diffrn_measurement_method '\w scans'
_diffrn_radiation_monochromator mirror
_diffrn_radiation_source 'SuperNova (Cu) X-ray Source'
_diffrn_radiation_type CuK\a
_diffrn_radiation_wavelength 1.54184
_diffrn_reflns_av_R_equivalents 0.0288
_diffrn_reflns_av_sigmaI/netI 0.0149
_diffrn_reflns_limit_h_max 14
_diffrn_reflns_limit_h_min -14
_diffrn_reflns_limit_k_max 59
_diffrn_reflns_limit_k_min -59
_diffrn_reflns_limit_l_max 9
_diffrn_reflns_limit_l_min -9
_diffrn_reflns_number 47192
_diffrn_reflns_theta_full 76.95
_diffrn_reflns_theta_max 76.95
_diffrn_reflns_theta_min 3.73
_exptl_absorpt_coefficient_mu 7.692
_exptl_absorpt_correction_T_max 0.563
_exptl_absorpt_correction_T_min 0.367
_exptl_absorpt_correction_type analytical
_exptl_absorpt_process_details
;
CrysAlisPro, Oxford Diffraction Ltd.,
Version 1.171.33.55 (release 05-01-2010 CrysAlis171 .NET)
(compiled Jan 5 2010,16:28:46)
Analytical numeric absorption correction using a multifaceted crystal
model based on expressions derived by R.C. Clark & J.S. Reid.
(Clark, R. C. & Reid, J. S. (1995). Acta Cryst. A51, 887-897)
;
_exptl_crystal_colour colourless
_exptl_crystal_density_diffrn 1.521
_exptl_crystal_density_method 'not measured'
_exptl_crystal_description block
_exptl_crystal_F_000 2016
_exptl_crystal_size_max 0.2133
_exptl_crystal_size_mid 0.1538
_exptl_crystal_size_min 0.1219
_refine_diff_density_max 3.974
_refine_diff_density_min -2.735
_refine_diff_density_rms 0.112
_refine_ls_extinction_method none
_refine_ls_goodness_of_fit_ref 1.155
_refine_ls_hydrogen_treatment constr
_refine_ls_matrix_type full
_refine_ls_number_parameters 547
_refine_ls_number_reflns 9032
_refine_ls_number_restraints 0
_refine_ls_restrained_S_all 1.155
_refine_ls_R_factor_all 0.0533
_refine_ls_R_factor_gt 0.0518
_refine_ls_shift/su_max 0.005
_refine_ls_shift/su_mean 0.000
_refine_ls_structure_factor_coef Fsqd
_refine_ls_weighting_details 'calc w=1/[\s^2^(Fo^2^)+(0.0001P)^2^+29.4623P] where P=(Fo^2^+2Fc^2^)/3'
_refine_ls_weighting_scheme calc
_refine_ls_wR_factor_gt 0.1010
_refine_ls_wR_factor_ref 0.1015
_reflns_number_gt 8691
_reflns_number_total 9032
_reflns_threshold_expression I>2\s(I)
_cod_data_source_file c0mt00034e.txt
_cod_data_source_block tac117(4e)
_cod_original_sg_symbol_H-M 'P 21/c'
_cod_database_code 1515706

loop_
_symmetry_equiv_pos_as_xyz
'x, y, z'
'-x, y+1/2, -z+1/2'
'-x, -y, -z'
'x, -y-1/2, z-1/2'

loop_
_atom_site_label
_atom_site_type_symbol
_atom_site_fract_x
_atom_site_fract_y
_atom_site_fract_z
_atom_site_U_iso_or_equiv
_atom_site_adp_type
_atom_site_occupancy
_atom_site_symmetry_multiplicity
_atom_site_calc_flag
_atom_site_refinement_flags
Ag1 Ag 0.98567(3) 0.849426(6) 0.81147(4) 0.02196(8) Uani 1 1 d .
C1 C 0.8502(3) 0.89964(9) 0.3329(5) 0.0187(8) Uani 1 1 d .
H1 H 0.9161 0.8887 0.3768 0.022 Uiso 1 1 calc R
C2 C 0.8277(4) 0.90673(10) 0.1588(6) 0.0218(9) Uani 1 1 d .
H2 H 0.8788 0.9008 0.0835 0.026 Uiso 1 1 calc R
C3 C 0.7313(4) 0.92241(9) 0.0935(5) 0.0200(9) Uani 1 1 d .
H3 H 0.7172 0.9274 -0.0259 0.024 Uiso 1 1 calc R
C4 C 0.6558(4) 0.93080(9) 0.2013(6) 0.0207(9) Uani 1 1 d .
H4 H 0.5886 0.9411 0.1561 0.025 Uiso 1 1 calc R
C5 C 0.6788(4) 0.92401(9) 0.3772(5) 0.0190(8) Uani 1 1 d .
H5 H 0.6276 0.9300 0.4522 0.023 Uiso 1 1 calc R
C6 C 0.7758(3) 0.90854(8) 0.4430(5) 0.0158(8) Uani 1 1 d .
C7 C 0.7991(3) 0.90097(9) 0.6338(5) 0.0172(8) Uani 1 1 d .
H7A H 0.7396 0.9098 0.6925 0.021 Uiso 1 1 calc R
H7B H 0.7929 0.8803 0.6461 0.021 Uiso 1 1 calc R
N1 N 0.9128(3) 0.91012(7) 0.7200(4) 0.0138(6) Uani 1 1 d .
C8 C 0.9998(4) 0.89285(8) 0.7906(5) 0.0149(8) Uani 1 1 d .
C9 C 0.9467(3) 0.93833(8) 0.7358(5) 0.0151(8) Uani 1 1 d .
C10 C 0.8887(4) 0.96327(9) 0.6854(5) 0.0205(9) Uani 1 1 d .
H10 H 0.8108 0.9632 0.6303 0.025 Uiso 1 1 calc R
C11 C 0.9495(4) 0.98838(9) 0.7189(6) 0.0236(9) Uani 1 1 d .
C15 C 0.8900(5) 1.01589(10) 0.6657(6) 0.0334(12) Uani 1 1 d .
H15A H 0.8112 1.0121 0.6083 0.050 Uiso 1 1 calc R
H15B H 0.9319 1.0259 0.5854 0.050 Uiso 1 1 calc R
H15C H 0.8881 1.0276 0.7687 0.050 Uiso 1 1 calc R
C12 C 1.0658(4) 0.98833(9) 0.7999(5) 0.0222(9) Uani 1 1 d .
C16 C 1.1302(5) 1.01572(10) 0.8334(6) 0.0326(11) Uani 1 1 d .
H16A H 1.2081 1.0119 0.8941 0.049 Uiso 1 1 calc R
H16B H 1.0901 1.0280 0.9051 0.049 Uiso 1 1 calc R
H16C H 1.1344 1.0251 0.7228 0.049 Uiso 1 1 calc R
C13 C 1.1222(4) 0.96313(9) 0.8511(5) 0.0196(8) Uani 1 1 d .
H13 H 1.2001 0.9630 0.9062 0.023 Uiso 1 1 calc R
C14 C 1.0603(4) 0.93821(8) 0.8187(5) 0.0153(8) Uani 1 1 d .
N2 N 1.0892(3) 0.90998(7) 0.8514(4) 0.0130(6) Uani 1 1 d .
C17 C 1.2010(3) 0.90094(9) 0.9432(5) 0.0168(8) Uani 1 1 d .
H17A H 1.2619 0.9087 0.8831 0.020 Uiso 1 1 calc R
H17B H 1.2055 0.8801 0.9386 0.020 Uiso 1 1 calc R
C18 C 1.2233(3) 0.91030(8) 1.1309(5) 0.0143(8) Uani 1 1 d .
C19 C 1.1451(3) 0.90400(8) 1.2412(5) 0.0165(8) Uani 1 1 d .
H19 H 1.0769 0.8939 1.1984 0.020 Uiso 1 1 calc R
C20 C 1.1664(4) 0.91246(9) 1.4136(5) 0.0179(8) Uani 1 1 d .
H20 H 1.1121 0.9083 1.4877 0.021 Uiso 1 1 calc R
C21 C 1.2665(4) 0.92696(9) 1.4784(5) 0.0190(8) Uani 1 1 d .
H21 H 1.2812 0.9327 1.5964 0.023 Uiso 1 1 calc R
C22 C 1.3449(4) 0.93294(9) 1.3685(6) 0.0218(9) Uani 1 1 d .
H22 H 1.4139 0.9427 1.4121 0.026 Uiso 1 1 calc R
C23 C 1.3236(4) 0.92481(9) 1.1961(6) 0.0211(9) Uani 1 1 d .
H23 H 1.3776 0.9292 1.1220 0.025 Uiso 1 1 calc R
O1 O 0.9305(3) 0.80675(7) 0.8567(4) 0.0280(7) Uani 1 1 d .
O2 O 1.0693(3) 0.79902(8) 0.7053(5) 0.0380(9) Uani 1 1 d .
C24 C 0.9927(4) 0.79033(9) 0.7826(5) 0.0205(9) Uani 1 1 d .
C25 C 0.9729(7) 0.75925(11) 0.7951(8) 0.0494(16) Uani 1 1 d .
H25A H 0.8917 0.7558 0.8014 0.074 Uiso 1 1 calc R
H25B H 1.0207 0.7518 0.8996 0.074 Uiso 1 1 calc R
H25C H 0.9932 0.7498 0.6926 0.074 Uiso 1 1 calc R
Ag2 Ag 0.50549(3) 0.900413(6) 0.76662(4) 0.01814(8) Uani 1 1 d .
C26 C 0.3426(3) 0.84754(9) 0.3361(5) 0.0176(8) Uani 1 1 d .
H26 H 0.4124 0.8569 0.3809 0.021 Uiso 1 1 calc R
C27 C 0.3218(4) 0.83924(9) 0.1635(5) 0.0196(8) Uani 1 1 d .
H27 H 0.3779 0.8426 0.0913 0.024 Uiso 1 1 calc R
C28 C 0.2194(4) 0.82609(9) 0.0965(5) 0.0192(8) Uani 1 1 d .
H28 H 0.2052 0.8205 -0.0217 0.023 Uiso 1 1 calc R
C29 C 0.1375(4) 0.82115(9) 0.2022(6) 0.0214(9) Uani 1 1 d .
H29 H 0.0665 0.8124 0.1561 0.026 Uiso 1 1 calc R
C30 C 0.1598(4) 0.82906(9) 0.3769(5) 0.0186(8) Uani 1 1 d .
H30 H 0.1046 0.8253 0.4502 0.022 Uiso 1 1 calc R
C31 C 0.2623(3) 0.84230(8) 0.4431(5) 0.0137(7) Uani 1 1 d .
C32 C 0.2847(3) 0.85125(9) 0.6315(5) 0.0160(8) Uani 1 1 d .
H32A H 0.2840 0.8721 0.6375 0.019 Uiso 1 1 calc R
H32B H 0.2218 0.8441 0.6896 0.019 Uiso 1 1 calc R
N3 N 0.3940(3) 0.84096(7) 0.7248(4) 0.0132(6) Uani 1 1 d .
C33 C 0.4868(3) 0.85711(8) 0.7872(5) 0.0135(7) Uani 1 1 d .
C34 C 0.4189(3) 0.81234(8) 0.7536(5) 0.0147(8) Uani 1 1 d .
C35 C 0.3527(4) 0.78814(9) 0.7150(5) 0.0184(8) Uani 1 1 d .
H35 H 0.2746 0.7893 0.6608 0.022 Uiso 1 1 calc R
C36 C 0.4048(4) 0.76245(9) 0.7587(6) 0.0220(9) Uani 1 1 d .
C40 C 0.3371(5) 0.73564(9) 0.7175(6) 0.0284(10) Uani 1 1 d .
H40A H 0.2593 0.7403 0.6597 0.043 Uiso 1 1 calc R
H40B H 0.3330 0.7254 0.8251 0.043 Uiso 1 1 calc R
H40C H 0.3752 0.7238 0.6407 0.043 Uiso 1 1 calc R
C37 C 0.5212(4) 0.76091(9) 0.8416(6) 0.0224(9) Uani 1 1 d .
C41 C 0.5774(5) 0.73254(9) 0.8853(6) 0.0298(11) Uani 1 1 d .
H41A H 0.6558 0.7354 0.9470 0.045 Uiso 1 1 calc R
H41B H 0.5800 0.7220 0.7781 0.045 Uiso 1 1 calc R
H41C H 0.5328 0.7219 0.9590 0.045 Uiso 1 1 calc R
C38 C 0.5854(4) 0.78531(9) 0.8825(5) 0.0191(8) Uani 1 1 d .
H38 H 0.6629 0.7844 0.9393 0.023 Uiso 1 1 calc R
C39 C 0.5322(4) 0.81107(8) 0.8374(5) 0.0147(8) Uani 1 1 d .
N4 N 0.5707(3) 0.83881(7) 0.8568(4) 0.0140(6) Uani 1 1 d .
C42 C 0.6863(3) 0.84669(9) 0.9415(5) 0.0170(8) Uani 1 1 d .
H42A H 0.6962 0.8673 0.9304 0.020 Uiso 1 1 calc R
H42B H 0.7436 0.8372 0.8814 0.020 Uiso 1 1 calc R
C43 C 0.7091(3) 0.83873(8) 1.1321(5) 0.0146(8) Uani 1 1 d .
C44 C 0.6381(3) 0.84817(9) 1.2450(5) 0.0181(8) Uani 1 1 d .
H44 H 0.5736 0.8597 1.2032 0.022 Uiso 1 1 calc R
C45 C 0.6608(4) 0.84085(9) 1.4189(5) 0.0195(8) Uani 1 1 d .
H45 H 0.6109 0.8471 1.4952 0.023 Uiso 1 1 calc R
C46 C 0.7557(4) 0.82442(9) 1.4825(5) 0.0205(9) Uani 1 1 d .
H46 H 0.7710 0.8194 1.6017 0.025 Uiso 1 1 calc R
C47 C 0.8283(4) 0.81537(9) 1.3700(6) 0.0213(9) Uani 1 1 d .
H47 H 0.8945 0.8045 1.4128 0.026 Uiso 1 1 calc R
C48 C 0.8042(4) 0.82224(9) 1.1952(6) 0.0204(9) Uani 1 1 d .
H48 H 0.8529 0.8156 1.1182 0.024 Uiso 1 1 calc R
O3 O 0.5601(3) 0.94238(6) 0.7216(4) 0.0224(6) Uani 1 1 d .
O4 O 0.4169(3) 0.95329(8) 0.8636(4) 0.0311(8) Uani 1 1 d .
C49 C 0.4967(4) 0.96013(9) 0.7862(5) 0.0199(9) Uani 1 1 d .
C50 C 0.5237(5) 0.99095(10) 0.7636(7) 0.0349(12) Uani 1 1 d .
H50A H 0.4521 1.0013 0.7252 0.052 Uiso 1 1 calc R
H50B H 0.5744 0.9929 0.6765 0.052 Uiso 1 1 calc R
H50C H 0.5619 0.9987 0.8743 0.052 Uiso 1 1 calc R

loop_
_atom_site_aniso_label
_atom_site_aniso_U_11
_atom_site_aniso_U_22
_atom_site_aniso_U_33
_atom_site_aniso_U_23
_atom_site_aniso_U_13
_atom_site_aniso_U_12
Ag1 0.02371(16) 0.01510(15) 0.02430(17) 0.00138(11) -0.00449(12) -0.00183(11)
C1 0.0144(19) 0.023(2) 0.018(2) -0.0025(16) -0.0005(15) 0.0007(16)
C2 0.019(2) 0.031(2) 0.016(2) -0.0038(17) 0.0044(16) -0.0037(17)
C3 0.022(2) 0.025(2) 0.0112(19) 0.0001(16) -0.0030(16) -0.0077(17)
C4 0.018(2) 0.026(2) 0.018(2) -0.0001(17) -0.0005(16) -0.0009(17)
C5 0.016(2) 0.026(2) 0.015(2) -0.0018(16) 0.0046(16) 0.0021(16)
C6 0.0128(18) 0.0190(19) 0.015(2) -0.0006(15) -0.0008(15) -0.0039(15)
C7 0.0138(19) 0.024(2) 0.0134(19) -0.0007(16) 0.0022(15) -0.0033(16)
N1 0.0140(16) 0.0162(16) 0.0109(15) 0.0005(12) 0.0005(12) 0.0004(12)
C8 0.021(2) 0.0161(19) 0.0078(17) 0.0002(14) 0.0029(15) -0.0019(15)
C9 0.0177(19) 0.0181(19) 0.0089(18) 0.0003(14) 0.0002(15) 0.0000(15)
C10 0.025(2) 0.021(2) 0.015(2) 0.0005(16) -0.0004(17) 0.0066(17)
C11 0.038(3) 0.018(2) 0.013(2) -0.0001(16) 0.0004(18) 0.0059(18)
C15 0.054(3) 0.020(2) 0.024(2) -0.0018(18) -0.001(2) 0.008(2)
C12 0.035(2) 0.018(2) 0.014(2) -0.0017(16) 0.0038(18) -0.0041(18)
C16 0.054(3) 0.020(2) 0.022(2) 0.0006(18) 0.001(2) -0.008(2)
C13 0.025(2) 0.021(2) 0.0123(19) 0.0011(15) 0.0010(16) -0.0037(17)
C14 0.022(2) 0.0149(19) 0.0086(18) 0.0001(14) 0.0010(15) 0.0034(15)
N2 0.0160(16) 0.0150(16) 0.0078(15) 0.0001(12) 0.0013(12) 0.0005(12)
C17 0.0137(18) 0.0198(19) 0.016(2) 0.0021(16) 0.0008(15) 0.0031(15)
C18 0.0159(19) 0.0157(18) 0.0101(18) 0.0017(14) -0.0011(15) 0.0039(14)
C19 0.0166(19) 0.0172(19) 0.0149(19) 0.0017(15) 0.0004(15) -0.0004(15)
C20 0.020(2) 0.024(2) 0.0110(19) 0.0024(15) 0.0070(16) 0.0030(16)
C21 0.025(2) 0.021(2) 0.0101(19) -0.0021(15) -0.0004(16) 0.0052(16)
C22 0.019(2) 0.026(2) 0.019(2) 0.0001(17) -0.0015(17) -0.0029(17)
C23 0.018(2) 0.025(2) 0.020(2) 0.0013(17) 0.0030(17) -0.0029(17)
O1 0.0342(18) 0.0285(17) 0.0211(16) -0.0036(13) 0.0042(14) 0.0047(14)
O2 0.033(2) 0.050(2) 0.031(2) 0.0114(17) 0.0054(16) -0.0069(17)
C24 0.025(2) 0.020(2) 0.014(2) 0.0004(16) -0.0014(17) -0.0002(17)
C25 0.091(5) 0.020(3) 0.039(3) -0.003(2) 0.016(3) -0.007(3)
Ag2 0.01895(15) 0.01482(14) 0.01976(15) 0.00064(11) 0.00042(11) -0.00155(10)
C26 0.0145(19) 0.021(2) 0.017(2) 0.0008(16) 0.0014(15) -0.0008(15)
C27 0.018(2) 0.026(2) 0.016(2) 0.0024(16) 0.0051(16) 0.0031(16)
C28 0.026(2) 0.019(2) 0.0105(19) -0.0003(15) -0.0008(16) 0.0034(16)
C29 0.019(2) 0.026(2) 0.018(2) -0.0006(17) -0.0015(16) -0.0033(17)
C30 0.017(2) 0.026(2) 0.013(2) 0.0011(16) 0.0038(16) -0.0015(16)
C31 0.0147(18) 0.0145(18) 0.0114(18) 0.0026(14) 0.0001(14) 0.0036(14)
C32 0.0182(19) 0.0179(19) 0.0121(19) 0.0011(15) 0.0034(15) 0.0028(15)
N3 0.0137(16) 0.0138(16) 0.0115(16) 0.0003(12) 0.0000(12) 0.0006(12)
C33 0.0147(18) 0.0185(19) 0.0072(17) -0.0005(14) 0.0015(14) -0.0004(14)
C34 0.0179(19) 0.0145(18) 0.0107(18) 0.0010(14) -0.0012(15) 0.0016(15)
C35 0.022(2) 0.020(2) 0.0126(19) -0.0010(15) 0.0005(16) -0.0040(16)
C36 0.033(2) 0.017(2) 0.016(2) -0.0001(16) 0.0023(18) -0.0041(17)
C40 0.041(3) 0.016(2) 0.026(2) -0.0012(17) 0.001(2) -0.0060(19)
C37 0.033(2) 0.016(2) 0.017(2) 0.0009(16) 0.0000(18) 0.0050(17)
C41 0.046(3) 0.017(2) 0.026(2) 0.0012(18) 0.001(2) 0.009(2)
C38 0.024(2) 0.020(2) 0.0121(19) 0.0011(15) 0.0003(16) 0.0054(17)
C39 0.020(2) 0.0155(19) 0.0091(18) -0.0017(14) 0.0029(15) -0.0017(15)
N4 0.0153(16) 0.0164(16) 0.0100(15) 0.0000(12) 0.0009(12) 0.0003(13)
C42 0.0147(19) 0.024(2) 0.0130(19) -0.0010(15) 0.0040(15) -0.0019(16)
C43 0.0139(18) 0.0204(19) 0.0097(18) -0.0011(15) 0.0025(14) -0.0039(15)
C44 0.0162(19) 0.023(2) 0.014(2) -0.0008(16) -0.0002(15) 0.0005(16)
C45 0.017(2) 0.030(2) 0.013(2) -0.0056(16) 0.0070(16) -0.0030(17)
C46 0.023(2) 0.025(2) 0.0116(19) -0.0002(16) -0.0017(16) -0.0075(17)
C47 0.019(2) 0.025(2) 0.019(2) 0.0006(17) -0.0002(17) 0.0005(17)
C48 0.016(2) 0.026(2) 0.018(2) -0.0020(17) -0.0004(16) 0.0017(16)
O3 0.0270(16) 0.0185(15) 0.0209(16) -0.0014(12) 0.0011(13) -0.0004(12)
O4 0.0294(18) 0.0386(19) 0.0273(18) 0.0017(15) 0.0105(14) -0.0026(15)
C49 0.025(2) 0.019(2) 0.0127(19) 0.0008(15) -0.0044(16) 0.0001(16)
C50 0.056(3) 0.022(2) 0.030(3) -0.004(2) 0.014(2) -0.003(2)

loop_
_atom_type_symbol
_atom_type_description
_atom_type_scat_dispersion_real
_atom_type_scat_dispersion_imag
_atom_type_scat_source
C C 0.0181 0.0091 'International Tables Vol C Tables 4.2.6.8 and 6.1.1.4'
H H 0.0000 0.0000 'International Tables Vol C Tables 4.2.6.8 and 6.1.1.4'
N N 0.0311 0.0180 'International Tables Vol C Tables 4.2.6.8 and 6.1.1.4'
O O 0.0492 0.0322 'International Tables Vol C Tables 4.2.6.8 and 6.1.1.4'
Ag Ag 0.1306 4.2820 'International Tables Vol C Tables 4.2.6.8 and 6.1.1.4'

loop_
_geom_angle_atom_site_label_1
_geom_angle_atom_site_label_2
_geom_angle_atom_site_label_3
_geom_angle
C8 Ag1 O1 165.38(15)
C2 C1 C6 119.7(4)
C2 C1 H1 120.2
C6 C1 H1 120.2
C3 C2 C1 120.5(4)
C3 C2 H2 119.7
C1 C2 H2 119.7
C4 C3 C2 120.1(4)
C4 C3 H3 119.9
C2 C3 H3 119.9
C3 C4 C5 119.6(4)
C3 C4 H4 120.2
C5 C4 H4 120.2
C6 C5 C4 120.4(4)
C6 C5 H5 119.8
C4 C5 H5 119.8
C5 C6 C1 119.7(4)
C5 C6 C7 119.9(4)
C1 C6 C7 120.3(4)
N1 C7 C6 112.9(3)
N1 C7 H7A 109.0
C6 C7 H7A 109.0
N1 C7 H7B 109.0
C6 C7 H7B 109.0
H7A C7 H7B 107.8
C8 N1 C9 110.8(3)
C8 N1 C7 125.7(3)
C9 N1 C7 123.5(3)
N2 C8 N1 106.0(3)
N2 C8 Ag1 129.5(3)
N1 C8 Ag1 124.4(3)
C10 C9 C14 121.8(4)
C10 C9 N1 132.0(4)
C14 C9 N1 106.1(3)
C9 C10 C11 117.4(4)
C9 C10 H10 121.3
C11 C10 H10 121.3
C10 C11 C12 121.0(4)
C10 C11 C15 119.0(4)
C12 C11 C15 120.0(4)
C11 C15 H15A 109.5
C11 C15 H15B 109.5
H15A C15 H15B 109.5
C11 C15 H15C 109.5
H15A C15 H15C 109.5
H15B C15 H15C 109.5
C13 C12 C11 120.9(4)
C13 C12 C16 119.0(4)
C11 C12 C16 120.1(4)
C12 C16 H16A 109.5
C12 C16 H16B 109.5
H16A C16 H16B 109.5
C12 C16 H16C 109.5
H16A C16 H16C 109.5
H16B C16 H16C 109.5
C14 C13 C12 117.7(4)
C14 C13 H13 121.2
C12 C13 H13 121.2
C13 C14 C9 121.3(4)
C13 C14 N2 132.6(4)
C9 C14 N2 106.1(3)
C8 N2 C14 111.0(3)
C8 N2 C17 125.9(3)
C14 N2 C17 123.1(3)
N2 C17 C18 113.1(3)
N2 C17 H17A 109.0
C18 C17 H17A 109.0
N2 C17 H17B 109.0
C18 C17 H17B 109.0
H17A C17 H17B 107.8
C23 C18 C19 119.2(4)
C23 C18 C17 120.3(4)
C19 C18 C17 120.5(4)
C20 C19 C18 120.3(4)
C20 C19 H19 119.8
C18 C19 H19 119.8
C19 C20 C21 120.4(4)
C19 C20 H20 119.8
C21 C20 H20 119.8
C22 C21 C20 119.1(4)
C22 C21 H21 120.4
C20 C21 H21 120.4
C23 C22 C21 120.7(4)
C23 C22 H22 119.7
C21 C22 H22 119.7
C22 C23 C18 120.3(4)
C22 C23 H23 119.9
C18 C23 H23 119.9
C24 O1 Ag1 106.6(3)
O2 C24 O1 122.7(4)
O2 C24 C25 119.6(5)
O1 C24 C25 117.7(5)
C24 C25 H25A 109.5
C24 C25 H25B 109.5
H25A C25 H25B 109.5
C24 C25 H25C 109.5
H25A C25 H25C 109.5
H25B C25 H25C 109.5
C33 Ag2 O3 166.60(14)
C31 C26 C27 120.4(4)
C31 C26 H26 119.8
C27 C26 H26 119.8
C28 C27 C26 120.1(4)
C28 C27 H27 119.9
C26 C27 H27 119.9
C27 C28 C29 119.9(4)
C27 C28 H28 120.0
C29 C28 H28 120.0
C28 C29 C30 119.7(4)
C28 C29 H29 120.1
C30 C29 H29 120.1
C31 C30 C29 120.1(4)
C31 C30 H30 120.0
C29 C30 H30 120.0
C26 C31 C30 119.7(4)
C26 C31 C32 120.5(4)
C30 C31 C32 119.7(4)
N3 C32 C31 113.2(3)
N3 C32 H32A 108.9
C31 C32 H32A 108.9
N3 C32 H32B 108.9
C31 C32 H32B 108.9
H32A C32 H32B 107.7
C33 N3 C34 110.7(3)
C33 N3 C32 125.8(3)
C34 N3 C32 123.4(3)
N3 C33 N4 106.0(3)
N3 C33 Ag2 128.3(3)
N4 C33 Ag2 125.6(3)
C39 C34 C35 121.9(4)
C39 C34 N3 106.2(3)
C35 C34 N3 131.9(4)
C36 C35 C34 117.4(4)
C36 C35 H35 121.3
C34 C35 H35 121.3
C35 C36 C37 121.1(4)
C35 C36 C40 119.4(4)
C37 C36 C40 119.5(4)
C36 C40 H40A 109.5
C36 C40 H40B 109.5
H40A C40 H40B 109.5
C36 C40 H40C 109.5
H40A C40 H40C 109.5
H40B C40 H40C 109.5
C38 C37 C36 120.8(4)
C38 C37 C41 119.0(4)
C36 C37 C41 120.2(4)
C37 C41 H41A 109.5
C37 C41 H41B 109.5
H41A C41 H41B 109.5
C37 C41 H41C 109.5
H41A C41 H41C 109.5
H41B C41 H41C 109.5
C37 C38 C39 117.7(4)
C37 C38 H38 121.2
C39 C38 H38 121.2
C34 C39 N4 106.4(3)
C34 C39 C38 121.1(4)
N4 C39 C38 132.5(4)
C33 N4 C39 110.8(3)
C33 N4 C42 125.6(3)
C39 N4 C42 123.6(3)
N4 C42 C43 112.6(3)
N4 C42 H42A 109.1
C43 C42 H42A 109.1
N4 C42 H42B 109.1
C43 C42 H42B 109.1
H42A C42 H42B 107.8
C44 C43 C48 119.4(4)
C44 C43 C42 121.0(4)
C48 C43 C42 119.5(4)
C43 C44 C45 120.2(4)
C43 C44 H44 119.9
C45 C44 H44 119.9
C44 C45 C46 120.6(4)
C44 C45 H45 119.7
C46 C45 H45 119.7
C45 C46 C47 119.4(4)
C45 C46 H46 120.3
C47 C46 H46 120.3
C48 C47 C46 120.0(4)
C48 C47 H47 120.0
C46 C47 H47 120.0
C47 C48 C43 120.4(4)
C47 C48 H48 119.8
C43 C48 H48 119.8
C49 O3 Ag2 109.7(3)
O4 C49 O3 123.8(4)
O4 C49 C50 119.9(4)
O3 C49 C50 116.2(4)
C49 C50 H50A 109.5
C49 C50 H50B 109.5
H50A C50 H50B 109.5
C49 C50 H50C 109.5
H50A C50 H50C 109.5
H50B C50 H50C 109.5

loop_
_geom_bond_atom_site_label_1
_geom_bond_atom_site_label_2
_geom_bond_distance
Ag1 C8 2.073(4)
Ag1 O1 2.171(3)
C1 C2 1.384(6)
C1 C6 1.390(6)
C1 H1 0.9500
C2 C3 1.384(6)
C2 H2 0.9500
C3 C4 1.379(6)
C3 H3 0.9500
C4 C5 1.395(6)
C4 H4 0.9500
C5 C6 1.385(6)
C5 H5 0.9500
C6 C7 1.515(5)
C7 N1 1.465(5)
C7 H7A 0.9900
C7 H7B 0.9900
N1 C8 1.358(5)
N1 C9 1.395(5)
C8 N2 1.354(5)
C9 C10 1.390(6)
C9 C14 1.391(6)
C10 C11 1.392(6)
C10 H10 0.9500
C11 C12 1.415(7)
C11 C15 1.507(6)
C15 H15A 0.9800
C15 H15B 0.9800
C15 H15C 0.9800
C12 C13 1.393(6)
C12 C16 1.505(6)
C16 H16A 0.9800
C16 H16B 0.9800
C16 H16C 0.9800
C13 C14 1.389(6)
C13 H13 0.9500
C14 N2 1.394(5)
N2 C17 1.459(5)
C17 C18 1.514(5)
C17 H17A 0.9900
C17 H17B 0.9900
C18 C23 1.391(6)
C18 C19 1.392(6)
C19 C20 1.389(6)
C19 H19 0.9500
C20 C21 1.389(6)
C20 H20 0.9500
C21 C22 1.388(6)
C21 H21 0.9500
C22 C23 1.385(6)
C22 H22 0.9500
C23 H23 0.9500
O1 C24 1.271(5)
O2 C24 1.235(6)
C24 C25 1.497(6)
C25 H25A 0.9800
C25 H25B 0.9800
C25 H25C 0.9800
Ag2 C33 2.073(4)
Ag2 O3 2.137(3)
C26 C31 1.383(6)
C26 C27 1.387(6)
C26 H26 0.9500
C27 C28 1.384(6)
C27 H27 0.9500
C28 C29 1.387(6)
C28 H28 0.9500
C29 C30 1.399(6)
C29 H29 0.9500
C30 C31 1.385(6)
C30 H30 0.9500
C31 C32 1.513(5)
C32 N3 1.458(5)
C32 H32A 0.9900
C32 H32B 0.9900
N3 C33 1.359(5)
N3 C34 1.398(5)
C33 N4 1.361(5)
C34 C39 1.390(6)
C34 C35 1.393(6)
C35 C36 1.382(6)
C35 H35 0.9500
C36 C37 1.421(6)
C36 C40 1.507(6)
C40 H40A 0.9800
C40 H40B 0.9800
C40 H40C 0.9800
C37 C38 1.391(6)
C37 C41 1.513(6)
C41 H41A 0.9800
C41 H41B 0.9800
C41 H41C 0.9800
C38 C39 1.392(6)
C38 H38 0.9500
C39 N4 1.391(5)
N4 C42 1.464(5)
C42 C43 1.517(5)
C42 H42A 0.9900
C42 H42B 0.9900
C43 C44 1.385(6)
C43 C48 1.390(6)
C44 C45 1.385(6)
C44 H44 0.9500
C45 C46 1.388(6)
C45 H45 0.9500
C46 C47 1.389(6)
C46 H46 0.9500
C47 C48 1.388(6)
C47 H47 0.9500
C48 H48 0.9500
O3 C49 1.281(5)
O4 C49 1.242(6)
C49 C50 1.511(6)
C50 H50A 0.9800
C50 H50B 0.9800
C50 H50C 0.9800

loop_
_geom_torsion_atom_site_label_1
_geom_torsion_atom_site_label_2
_geom_torsion_atom_site_label_3
_geom_torsion_atom_site_label_4
_geom_torsion
C6 C1 C2 C3 -0.5(6)
C1 C2 C3 C4 -0.9(7)
C2 C3 C4 C5 1.6(6)
C3 C4 C5 C6 -1.0(6)
C4 C5 C6 C1 -0.4(6)
C4 C5 C6 C7 -179.2(4)
C2 C1 C6 C5 1.1(6)
C2 C1 C6 C7 180.0(4)
C5 C6 C7 N1 -125.1(4)
C1 C6 C7 N1 56.1(5)
C6 C7 N1 C8 -115.4(4)
C6 C7 N1 C9 62.8(5)
C9 N1 C8 N2 0.0(4)
C7 N1 C8 N2 178.3(3)
C9 N1 C8 Ag1 175.8(3)
C7 N1 C8 Ag1 -5.8(5)
O1 Ag1 C8 N2 129.2(5)
O1 Ag1 C8 N1 -45.6(7)
C8 N1 C9 C10 -179.6(4)
C7 N1 C9 C10 2.1(7)
C8 N1 C9 C14 0.6(4)
C7 N1 C9 C14 -177.8(3)
C14 C9 C10 C11 0.9(6)
N1 C9 C10 C11 -179.0(4)
C9 C10 C11 C12 0.5(6)
C9 C10 C11 C15 179.8(4)
C10 C11 C12 C13 -1.1(7)
C15 C11 C12 C13 179.6(4)
C10 C11 C12 C16 179.4(4)
C15 C11 C12 C16 0.2(7)
C11 C12 C13 C14 0.4(6)
C16 C12 C13 C14 179.9(4)
C12 C13 C14 C9 0.9(6)
C12 C13 C14 N2 179.8(4)
C10 C9 C14 C13 -1.6(6)
N1 C9 C14 C13 178.3(4)
C10 C9 C14 N2 179.3(4)
N1 C9 C14 N2 -0.9(4)
N1 C8 N2 C14 -0.5(4)
Ag1 C8 N2 C14 -176.1(3)
N1 C8 N2 C17 178.0(3)
Ag1 C8 N2 C17 2.4(6)
C13 C14 N2 C8 -178.1(4)
C9 C14 N2 C8 0.9(4)
C13 C14 N2 C17 3.3(7)
C9 C14 N2 C17 -177.7(3)
C8 N2 C17 C18 -112.8(4)
C14 N2 C17 C18 65.6(5)
N2 C17 C18 C23 -127.5(4)
N2 C17 C18 C19 53.8(5)
C23 C18 C19 C20 0.9(6)
C17 C18 C19 C20 179.6(4)
C18 C19 C20 C21 -0.9(6)
C19 C20 C21 C22 0.2(6)
C20 C21 C22 C23 0.5(6)
C21 C22 C23 C18 -0.5(7)
C19 C18 C23 C22 -0.2(6)
C17 C18 C23 C22 -178.9(4)
C8 Ag1 O1 C24 166.6(5)
Ag1 O1 C24 O2 1.2(5)
Ag1 O1 C24 C25 179.5(4)
C31 C26 C27 C28 1.2(6)
C26 C27 C28 C29 -0.1(6)
C27 C28 C29 C30 -1.1(6)
C28 C29 C30 C31 1.3(6)
C27 C26 C31 C30 -1.0(6)
C27 C26 C31 C32 179.9(4)
C29 C30 C31 C26 -0.3(6)
C29 C30 C31 C32 178.9(4)
C26 C31 C32 N3 -53.2(5)
C30 C31 C32 N3 127.6(4)
C31 C32 N3 C33 112.1(4)
C31 C32 N3 C34 -64.2(5)
C34 N3 C33 N4 -0.4(4)
C32 N3 C33 N4 -177.1(3)
C34 N3 C33 Ag2 175.2(3)
C32 N3 C33 Ag2 -1.6(6)
O3 Ag2 C33 N3 -126.8(5)
O3 Ag2 C33 N4 47.9(8)
C33 N3 C34 C39 0.0(4)
C32 N3 C34 C39 176.8(3)
C33 N3 C34 C35 179.4(4)
C32 N3 C34 C35 -3.7(7)
C39 C34 C35 C36 -1.9(6)
N3 C34 C35 C36 178.7(4)
C34 C35 C36 C37 0.7(6)
C34 C35 C36 C40 -179.2(4)
C35 C36 C37 C38 0.6(7)
C40 C36 C37 C38 -179.5(4)
C35 C36 C37 C41 -178.8(4)
C40 C36 C37 C41 1.1(7)
C36 C37 C38 C39 -0.8(6)
C41 C37 C38 C39 178.6(4)
C35 C34 C39 N4 -179.1(4)
N3 C34 C39 N4 0.4(4)
C35 C34 C39 C38 1.7(6)
N3 C34 C39 C38 -178.8(4)
C37 C38 C39 C34 -0.3(6)
C37 C38 C39 N4 -179.2(4)
N3 C33 N4 C39 0.6(4)
Ag2 C33 N4 C39 -175.1(3)
N3 C33 N4 C42 -179.3(3)
Ag2 C33 N4 C42 5.0(5)
C34 C39 N4 C33 -0.7(4)
C38 C39 N4 C33 178.4(4)
C34 C39 N4 C42 179.2(3)
C38 C39 N4 C42 -1.7(7)
C33 N4 C42 C43 116.0(4)
C39 N4 C42 C43 -63.9(5)
N4 C42 C43 C44 -56.0(5)
N4 C42 C43 C48 125.4(4)
C48 C43 C44 C45 -1.0(6)
C42 C43 C44 C45 -179.5(4)
C43 C44 C45 C46 1.1(6)
C44 C45 C46 C47 0.1(6)
C45 C46 C47 C48 -1.4(6)
C46 C47 C48 C43 1.5(7)
C44 C43 C48 C47 -0.3(6)
C42 C43 C48 C47 178.2(4)
C33 Ag2 O3 C49 -172.4(5)
Ag2 O3 C49 O4 0.5(5)
Ag2 O3 C49 C50 -179.4(3)
